data_7112628
loop_
_publ_author_name
'Katsumasa Nakahara'
'Chikahiko Mitsui'
'Toshihiro Okamoto'
'Masakazu Yamagishi'
'Hiroyuki Matsui'
'Takanari Ueno'
'Yuji Tanaka'
'Masafumi Yano'
'Takeshi Matsushita'
'Junshi Soeda'
'Yuri Hirose'
'Hiroyasu Sato'
'Akihito Yamanof'
'Jun Takeya'

_publ_section_title
;
 Furan fused V-shaped organic semiconducting materials with high emission
 and high mobility
;
_journal_name_full Chem.Commun.
_journal_page_first 5342
_journal_paper_doi 10.1039/C3CC47577H
_journal_volume 50
_journal_year 2014
_chemical_formula_moiety 'C40 H40 O'
_chemical_formula_sum 'C40 H40 O'
_chemical_formula_weight 536.76
_space_group_IT_number 62
_symmetry_cell_setting orthorhombic
_symmetry_Int_Tables_number 62
_symmetry_space_group_name_Hall '-P 2ac 2n'
_symmetry_space_group_name_H-M 'P n m a'
_atom_sites_solution_hydrogens geom
_atom_sites_solution_primary direct
_atom_sites_solution_secondary difmap
_cell_angle_alpha 90.0000
_cell_angle_beta 90.0000
_cell_angle_gamma 90.0000
_cell_formula_units_Z 4
_cell_length_a 6.0634(7)
_cell_length_b 72.208(8)
_cell_length_c 7.6952(9)
_cell_measurement_reflns_used 3367
_cell_measurement_temperature 296
_cell_measurement_theta_max 41.04
_cell_measurement_theta_min 4.26
_cell_volume 3369.2(7)
_computing_cell_refinement PROCESS-AUTO
_computing_data_collection PROCESS-AUTO
_computing_data_reduction PROCESS-AUTO
_computing_molecular_graphics 'CrystalStructure 4.0'
_computing_publication_material 'CrystalStructure 4.0 (Rigaku, 2010)'
_computing_structure_refinement 'SHELXL97 (Sheldrick, 2008)'
_computing_structure_solution 'Il Milione (Burla, et al., 2007)'
_diffrn_ambient_temperature 296
_diffrn_measured_fraction_theta_full 0.913
_diffrn_measured_fraction_theta_max 0.913
_diffrn_radiation_type 'Sr K\a'
_diffrn_radiation_wavelength 1.01060
_diffrn_reflns_av_R_equivalents 0.1296
_diffrn_reflns_limit_h_max 6
_diffrn_reflns_limit_h_min -6
_diffrn_reflns_limit_k_max 70
_diffrn_reflns_limit_k_min -73
_diffrn_reflns_limit_l_max 7
_diffrn_reflns_limit_l_min -8
_diffrn_reflns_number 9113
_diffrn_reflns_theta_full 35.00
_diffrn_reflns_theta_max 35.00
_diffrn_standards_number 0
_exptl_absorpt_coefficient_mu 0.000
_exptl_absorpt_correction_type none
_exptl_crystal_colour unknown
_exptl_crystal_density_diffrn 1.058
_exptl_crystal_density_method 'not measured'
_exptl_crystal_description unknown
_exptl_crystal_F_000 1152.00
_exptl_crystal_size_max 0.100
_exptl_crystal_size_mid 0.100
_exptl_crystal_size_min 0.100
_refine_diff_density_max 0.240
_refine_diff_density_min -0.360
_refine_ls_extinction_method none
_refine_ls_goodness_of_fit_ref 0.887
_refine_ls_hydrogen_treatment constr
_refine_ls_number_parameters 187
_refine_ls_number_reflns 2376
_refine_ls_number_restraints 0
_refine_ls_R_factor_gt 0.0984
_refine_ls_shift/su_max 0.040
_refine_ls_structure_factor_coef Fsqd
_refine_ls_weighting_details 'w = 1/[\s^2^(Fo^2^)+(0.1967P)^2^+0.0000P] where P=(Fo^2^+2Fc^2^)/3'
_refine_ls_weighting_scheme calc
_refine_ls_wR_factor_ref 0.3247
_reflns_number_gt 970
_reflns_number_total 2378
_reflns_threshold_expression F^2^>2.0\s(F^2^)
_cod_data_source_file c3cc47577h2.cif
_cod_data_source_block C10-DNF-V_04_proc
_cod_database_code 7112628

loop_
_symmetry_equiv_pos_site_id
_symmetry_equiv_pos_as_xyz
1 +X,+Y,+Z
2 1/2-X,1/2+Y,1/2+Z
3 +X,1/2-Y,+Z
4 1/2-X,-Y,1/2+Z
5 -X,-Y,-Z
6 1/2+X,1/2-Y,1/2-Z
7 -X,1/2+Y,-Z
8 1/2+X,+Y,1/2-Z

loop_
_atom_site_label
_atom_site_type_symbol
_atom_site_fract_x
_atom_site_fract_y
_atom_site_fract_z
_atom_site_U_iso_or_equiv
_atom_site_adp_type
_atom_site_occupancy
_atom_site_symmetry_multiplicity
_atom_site_calc_flag
_atom_site_refinement_flags
O1 O 0.3283(6) 0.2500 0.1011(5) 0.1483(17) Uani 1.0 4 d .
C1 C 0.6565(7) 0.25998(6) -0.0196(5) 0.1267(18) Uani 1.0 8 d .
C2 C 0.7516(6) 0.29273(10) -0.0365(5) 0.1252(16) Uani 1.0 8 d .
C3 C 0.8018(7) 0.27419(9) -0.0655(5) 0.1279(16) Uani 1.0 8 d .
C4 C 0.3971(7) 0.28303(11) 0.0900(5) 0.1447(19) Uani 1.0 8 d .
C5 C 0.8976(7) 0.30721(9) -0.0782(5) 0.1259(15) Uani 1.0 8 d .
C6 C 0.5460(7) 0.29734(11) 0.0451(5) 0.1331(16) Uani 1.0 8 d .
C7 C 0.5019(8) 0.31558(11) 0.0810(5) 0.150(2) Uani 1.0 8 d .
C8 C 0.4548(7) 0.26540(10) 0.0591(5) 0.1353(16) Uani 1.0 8 d .
C9 C 0.8520(7) 0.32515(10) -0.0430(5) 0.1324(16) Uani 1.0 8 d .
C10 C 1.0094(8) 0.34016(8) -0.0935(6) 0.1464(18) Uani 1.0 8 d .
C11 C 0.6455(9) 0.32950(8) 0.0386(6) 0.1464(18) Uani 1.0 8 d .
C12 C 1.1873(12) 0.37123(10) -0.0483(8) 0.179(3) Uani 1.0 8 d .
C13 C 1.0174(11) 0.35761(9) 0.0120(8) 0.170(2) Uani 1.0 8 d .
C14 C 1.1981(14) 0.38945(11) 0.0388(9) 0.195(3) Uani 1.0 8 d .
C15 C 1.3775(15) 0.40208(14) -0.0302(10) 0.215(3) Uani 1.0 8 d .
C16 C 1.3832(18) 0.42075(15) 0.0478(11) 0.232(4) Uani 1.0 8 d .
C17 C 1.5677(19) 0.43291(19) -0.0314(13) 0.256(4) Uani 1.0 8 d .
C18 C 1.574(3) 0.4520(2) 0.0458(17) 0.308(6) Uani 1.0 8 d .
C19 C 1.752(3) 0.4636(3) -0.0430(18) 0.354(7) Uani 1.0 8 d .
C20 C 1.770(4) 0.4812(2) 0.025(3) 0.495(15) Uani 1.0 8 d .
H3 H 0.9358 0.2712 -0.1169 0.1534 Uiso 1.0 8 calc R
H4 H 0.2615 0.2858 0.1401 0.1737 Uiso 1.0 8 calc R
H5 H 1.0306 0.3043 -0.1320 0.1511 Uiso 1.0 8 calc R
H7 H 0.3700 0.3186 0.1359 0.1798 Uiso 1.0 8 calc R
H10A H 0.9764 0.3436 -0.2125 0.1757 Uiso 1.0 8 calc R
H10B H 1.1564 0.3349 -0.0934 0.1757 Uiso 1.0 8 calc R
H11 H 0.6094 0.3418 0.0626 0.1756 Uiso 1.0 8 calc R
H12A H 1.1631 0.3734 -0.1712 0.2152 Uiso 1.0 8 calc R
H12B H 1.3308 0.3654 -0.0369 0.2152 Uiso 1.0 8 calc R
H13A H 0.8736 0.3635 0.0081 0.2036 Uiso 1.0 8 calc R
H13B H 1.0476 0.3544 0.1321 0.2036 Uiso 1.0 8 calc R
H14A H 1.2224 0.3875 0.1621 0.2344 Uiso 1.0 8 calc R
H14B H 1.0569 0.3956 0.0256 0.2344 Uiso 1.0 8 calc R
H15A H 1.5191 0.3962 -0.0108 0.2583 Uiso 1.0 8 calc R
H15B H 1.3582 0.4034 -0.1547 0.2583 Uiso 1.0 8 calc R
H16A H 1.4067 0.4196 0.1721 0.2779 Uiso 1.0 8 calc R
H16B H 1.2419 0.4267 0.0298 0.2779 Uiso 1.0 8 calc R
H17A H 1.7090 0.4269 -0.0125 0.3078 Uiso 1.0 8 calc R
H17B H 1.5449 0.4339 -0.1558 0.3078 Uiso 1.0 8 calc R
H18A H 1.6040 0.4512 0.1693 0.3693 Uiso 1.0 8 calc R
H18B H 1.4310 0.4579 0.0311 0.3693 Uiso 1.0 8 calc R
H19A H 1.8929 0.4574 -0.0311 0.4252 Uiso 1.0 8 calc R
H19B H 1.7189 0.4645 -0.1660 0.4252 Uiso 1.0 8 calc R
H20A H 1.7943 0.4805 0.1477 0.5934 Uiso 1.0 8 calc R
H20B H 1.6361 0.4879 0.0026 0.5934 Uiso 1.0 8 calc R
H20C H 1.8914 0.4875 -0.0292 0.5934 Uiso 1.0 8 calc R

loop_
_atom_site_aniso_label
_atom_site_aniso_U_11
_atom_site_aniso_U_22
_atom_site_aniso_U_33
_atom_site_aniso_U_12
_atom_site_aniso_U_13
_atom_site_aniso_U_23
O1 0.080(3) 0.263(5) 0.102(3) 0.0000 0.0105(19) 0.0000
C1 0.072(2) 0.230(5) 0.078(3) 0.007(3) 0.0010(15) 0.0008(19)
C2 0.073(3) 0.226(6) 0.077(3) 0.035(4) -0.0028(17) 0.001(3)
C3 0.075(3) 0.227(5) 0.082(3) 0.018(4) 0.0012(16) -0.001(3)
C4 0.080(3) 0.279(7) 0.075(3) 0.034(4) -0.0010(18) -0.002(3)
C5 0.079(3) 0.211(5) 0.087(3) 0.030(4) -0.0008(17) 0.003(3)
C6 0.078(3) 0.243(6) 0.078(3) 0.035(4) -0.0014(18) -0.001(3)
C7 0.099(4) 0.271(7) 0.079(3) 0.059(5) 0.003(2) 0.002(4)
C8 0.080(3) 0.247(6) 0.079(3) 0.012(4) 0.0007(19) 0.002(3)
C9 0.097(3) 0.215(5) 0.085(3) 0.051(4) -0.000(2) 0.009(3)
C10 0.115(4) 0.216(5) 0.109(3) 0.053(4) 0.000(3) -0.002(4)
C11 0.105(3) 0.236(6) 0.098(3) 0.058(4) -0.001(3) 0.006(3)
C12 0.170(6) 0.218(6) 0.149(5) 0.060(5) 0.004(4) -0.004(5)
C13 0.159(5) 0.211(6) 0.139(5) 0.033(5) 0.011(4) 0.003(4)
C14 0.203(7) 0.215(7) 0.168(6) 0.015(6) 0.015(5) -0.012(5)
C15 0.207(8) 0.248(8) 0.190(7) 0.029(7) -0.009(6) -0.022(6)
C16 0.229(10) 0.251(9) 0.215(8) 0.019(8) 0.005(7) -0.017(7)
C17 0.221(9) 0.306(12) 0.242(10) -0.018(9) -0.018(7) -0.006(9)
C18 0.307(15) 0.278(11) 0.338(15) -0.048(12) -0.066(12) -0.016(11)
C19 0.317(16) 0.342(16) 0.404(19) -0.103(14) 0.010(12) -0.024(13)
C20 0.49(4) 0.323(16) 0.67(4) -0.11(2) -0.09(3) -0.006(16)

loop_
_atom_type_symbol
_atom_type_description
_atom_type_scat_dispersion_real
_atom_type_scat_dispersion_imag
_atom_type_scat_source
C C 0.0000 0.0000
;
International Tables for Crystallography
(1992, Vol. C, Tables 4.2.6.8 and 6.1.1.4)
;
H H 0.0000 0.0000
;
International Tables for Crystallography
(1992, Vol. C, Table 6.1.1.4)
;
O O 0.0000 0.0000
;
International Tables for Crystallography
(1992, Vol. C, Tables 4.2.6.8 and 6.1.1.4)
;

loop_
_geom_angle_atom_site_label_1
_geom_angle_atom_site_label_2
_geom_angle_atom_site_label_3
_geom_angle
_geom_angle_publ_flag
_geom_angle_site_symmetry_1
_geom_angle_site_symmetry_3
C8 O1 C8 106.4(4) yes . 3_555
C1 C1 C3 137.2(4) yes 3_555 .
C1 C1 C8 106.0(5) yes 3_555 .
C3 C1 C8 116.6(5) yes . .
C3 C2 C5 122.8(4) yes . .
C3 C2 C6 118.9(6) yes . .
C5 C2 C6 118.3(6) yes . .
C1 C3 C2 121.9(4) yes . .
C6 C4 C8 118.9(5) yes . .
C2 C5 C9 122.5(5) yes . .
C2 C6 C4 119.4(7) yes . .
C2 C6 C7 118.7(6) yes . .
C4 C6 C7 121.8(5) yes . .
C6 C7 C11 122.2(5) yes . .
O1 C8 C1 110.7(6) yes . .
O1 C8 C4 125.1(4) yes . .
C1 C8 C4 124.2(5) yes . .
C5 C9 C10 120.8(4) yes . .
C5 C9 C11 118.4(5) yes . .
C10 C9 C11 120.8(6) yes . .
C9 C10 C13 119.3(5) yes . .
C7 C11 C9 119.9(6) yes . .
C13 C12 C14 118.3(6) yes . .
C10 C13 C12 114.0(5) yes . .
C12 C14 C15 114.1(7) yes . .
C14 C15 C16 115.1(8) yes . .
C15 C16 C17 112.0(9) yes . .
C16 C17 C18 112.5(10) yes . .
C17 C18 C19 110.1(12) yes . .
C18 C19 C20 113.1(14) yes . .
C1 C3 H3 119.087 no . .
C2 C3 H3 119.016 no . .
C6 C4 H4 120.545 no . .
C8 C4 H4 120.540 no . .
C2 C5 H5 118.746 no . .
C9 C5 H5 118.737 no . .
C6 C7 H7 118.904 no . .
C11 C7 H7 118.915 no . .
C9 C10 H10A 107.506 no . .
C9 C10 H10B 107.510 no . .
C13 C10 H10A 107.492 no . .
C13 C10 H10B 107.489 no . .
H10A C10 H10B 106.994 no . .
C7 C11 H11 120.055 no . .
C9 C11 H11 120.050 no . .
C13 C12 H12A 107.730 no . .
C13 C12 H12B 107.712 no . .
C14 C12 H12A 107.731 no . .
C14 C12 H12B 107.738 no . .
H12A C12 H12B 107.110 no . .
C10 C13 H13A 108.779 no . .
C10 C13 H13B 108.765 no . .
C12 C13 H13A 108.732 no . .
C12 C13 H13B 108.758 no . .
H13A C13 H13B 107.657 no . .
C12 C14 H14A 108.766 no . .
C12 C14 H14B 108.739 no . .
C15 C14 H14A 108.704 no . .
C15 C14 H14B 108.699 no . .
H14A C14 H14B 107.618 no . .
C14 C15 H15A 108.474 no . .
C14 C15 H15B 108.488 no . .
C16 C15 H15A 108.521 no . .
C16 C15 H15B 108.518 no . .
H15A C15 H15B 107.503 no . .
C15 C16 H16A 109.195 no . .
C15 C16 H16B 109.179 no . .
C17 C16 H16A 109.210 no . .
C17 C16 H16B 109.235 no . .
H16A C16 H16B 107.901 no . .
C16 C17 H17A 109.100 no . .
C16 C17 H17B 109.108 no . .
C18 C17 H17A 109.119 no . .
C18 C17 H17B 109.104 no . .
H17A C17 H17B 107.839 no . .
C17 C18 H18A 109.617 no . .
C17 C18 H18B 109.622 no . .
C19 C18 H18A 109.649 no . .
C19 C18 H18B 109.657 no . .
H18A C18 H18B 108.158 no . .
C18 C19 H19A 108.962 no . .
C18 C19 H19B 108.948 no . .
C20 C19 H19A 108.950 no . .
C20 C19 H19B 108.966 no . .
H19A C19 H19B 107.755 no . .
C19 C20 H20A 109.505 no . .
C19 C20 H20B 109.471 no . .
C19 C20 H20C 109.468 no . .
H20A C20 H20B 109.457 no . .
H20A C20 H20C 109.457 no . .
H20B C20 H20C 109.470 no . .

loop_
_geom_bond_atom_site_label_1
_geom_bond_atom_site_label_2
_geom_bond_distance
_geom_bond_publ_flag
_geom_bond_site_symmetry_2
O1 C8 1.389(7) yes .
O1 C8 1.389(7) yes 3_555
C1 C1 1.441(7) yes 3_555
C1 C3 1.398(7) yes .
C1 C8 1.420(6) yes .
C2 C3 1.391(10) yes .
C2 C5 1.407(8) yes .
C2 C6 1.435(6) yes .
C4 C6 1.415(9) yes .
C4 C8 1.341(11) yes .
C5 C9 1.352(10) yes .
C6 C7 1.372(11) yes .
C7 C11 1.370(9) yes .
C9 C10 1.495(8) yes .
C9 C11 1.435(7) yes .
C10 C13 1.500(9) yes .
C12 C13 1.498(10) yes .
C12 C14 1.478(11) yes .
C14 C15 1.515(13) yes .
C15 C16 1.476(15) yes .
C16 C17 1.547(16) yes .
C17 C18 1.50(2) yes .
C18 C19 1.53(3) yes .
C19 C20 1.38(3) yes .
C3 H3 0.930 no .
C4 H4 0.930 no .
C5 H5 0.930 no .
C7 H7 0.930 no .
C10 H10A 0.970 no .
C10 H10B 0.970 no .
C11 H11 0.930 no .
C12 H12A 0.970 no .
C12 H12B 0.970 no .
C13 H13A 0.970 no .
C13 H13B 0.970 no .
C14 H14A 0.970 no .
C14 H14B 0.970 no .
C15 H15A 0.970 no .
C15 H15B 0.970 no .
C16 H16A 0.970 no .
C16 H16B 0.970 no .
C17 H17A 0.970 no .
C17 H17B 0.970 no .
C18 H18A 0.970 no .
C18 H18B 0.970 no .
C19 H19A 0.970 no .
C19 H19B 0.970 no .
C20 H20A 0.960 no .
C20 H20B 0.960 no .
C20 H20C 0.960 no .

loop_
_geom_contact_atom_site_label_1
_geom_contact_atom_site_label_2
_geom_contact_distance
_geom_contact_publ_flag
_geom_contact_site_symmetry_2
O1 C1 2.311(6) no 3_555
O1 C3 3.597(6) no .
O1 C3 3.597(6) no 3_555
O1 C4 2.423(8) no 3_555
C1 C4 3.582(9) no 3_555
C1 C6 2.824(9) no .
C2 C8 2.770(9) no .
C2 C11 2.792(9) no .
C3 C3 3.493(10) no 3_555
C3 C4 2.803(6) no .
C4 C8 3.523(11) no 3_555
C5 C7 2.761(7) no .
C6 C9 2.817(9) no .
C11 C13 3.041(9) no .
O1 C1 3.460(6) no 6_455
O1 C1 3.460(6) no 8_455
C1 O1 3.460(6) no 6_555
O1 H4 2.6338 no .
O1 H4 2.6338 no 3_555
C1 H3 2.9134 no 3_555
C1 H4 3.2746 no .
C2 H4 3.3058 no .
C2 H7 3.2558 no .
C3 H3 3.3978 no 3_555
C3 H5 2.6314 no .
C4 H7 2.5971 no .
C5 H3 2.6296 no .
C5 H10A 2.8657 no .
C5 H10B 2.5426 no .
C5 H11 3.2325 no .
C6 H3 3.2730 no .
C6 H5 3.2784 no .
C6 H11 3.2326 no .
C7 H4 2.6372 no .
C8 H3 3.2425 no .
C9 H7 3.2651 no .
C9 H13A 2.7994 no .
C9 H13B 2.7725 no .
C10 H5 2.6073 no .
C10 H11 2.7091 no .
C10 H12A 2.6439 no .
C10 H12B 2.7039 no .
C11 H5 3.2370 no .
C11 H10A 2.9663 no .
C11 H10B 3.2829 no .
C11 H13A 2.8269 no .
C11 H13B 3.1139 no .
C12 H10A 2.6838 no .
C12 H10B 2.6549 no .
C12 H15A 2.7160 no .
C12 H15B 2.6697 no .
C13 H11 2.7538 no .
C13 H14A 2.7459 no .
C13 H14B 2.7563 no .
C14 H13A 2.7279 no .
C14 H13B 2.7838 no .
C14 H16A 2.7208 no .
C14 H16B 2.7066 no .
C15 H12A 2.6746 no .
C15 H12B 2.6635 no .
C15 H17A 2.6984 no .
C15 H17B 2.6909 no .
C16 H14A 2.7357 no .
C16 H14B 2.6903 no .
C16 H18A 2.7367 no .
C16 H18B 2.7005 no .
C17 H15A 2.6732 no .
C17 H15B 2.6584 no .
C17 H19A 2.6478 no .
C17 H19B 2.6683 no .
C18 H16A 2.7246 no .
C18 H16B 2.7173 no .
C18 H20A 2.5761 no .
C18 H20B 2.6438 no .
C18 H20C 3.2594 no .
C19 H17A 2.6725 no .
C19 H17B 2.6351 no .
C20 H18A 2.6378 no .
C20 H18B 2.6567 no .
H3 H3 3.0573 no 3_555
H3 H5 2.4652 no .
H4 H7 2.4577 no .
H5 H10A 2.9232 no .
H5 H10B 2.3522 no .
H7 H11 2.2850 no .
H10A H11 3.0746 no .
H10A H12A 2.4507 no .
H10A H12B 2.9859 no .
H10A H13A 2.3079 no .
H10A H13B 2.7969 no .
H10B H11 3.5622 no .
H10B H12A 2.8469 no .
H10B H12B 2.4838 no .
H10B H13A 2.7966 no .
H10B H13B 2.3315 no .
H11 H13A 2.2818 no .
H11 H13B 2.8602 no .
H12A H13A 2.3448 no .
H12A H13B 2.7963 no .
H12A H14A 2.7827 no .
H12A H14B 2.2973 no .
H12A H15A 2.9812 no .
H12A H15B 2.4683 no .
H12B H13A 2.7969 no .
H12B H13B 2.2954 no .
H12B H14A 2.3070 no .
H12B H14B 2.7827 no .
H12B H15A 2.5062 no .
H12B H15B 2.8912 no .
H13A H14A 2.9807 no .
H13A H14B 2.5754 no .
H13B H14A 2.6246 no .
H13B H14B 3.0863 no .
H14A H15A 2.3231 no .
H14A H15B 2.8162 no .
H14A H16A 2.5763 no .
H14A H16B 3.0123 no .
H14B H15A 2.8164 no .
H14B H15B 2.3612 no .
H14B H16A 2.9629 no .
H14B H16B 2.5122 no .
H15A H16A 2.3051 no .
H15A H16B 2.7915 no .
H15A H17A 2.5018 no .
H15A H17B 2.9471 no .
H15B H16A 2.7915 no .
H15B H16B 2.3162 no .
H15B H17A 2.9362 no .
H15B H17B 2.4782 no .
H16A H17A 2.3778 no .
H16A H17B 2.8508 no .
H16A H18A 2.5715 no .
H16A H18B 2.9710 no .
H16B H17A 2.8509 no .
H16B H17B 2.3839 no .
H16B H18A 3.0141 no .
H16B H18B 2.5249 no .
H17A H18A 2.3282 no .
H17A H18B 2.8190 no .
H17A H19A 2.4689 no .
H17A H19B 2.9596 no .
H17B H18A 2.8186 no .
H17B H18B 2.3556 no .
H17B H19A 2.8722 no .
H17B H19B 2.4510 no .
H18A H19A 2.3767 no .
H18A H19B 2.8412 no .
H18A H20A 2.4162 no .
H18A H20B 2.9552 no .
H18A H20C 3.5008 no .
H18B H19A 2.8412 no .
H18B H19B 2.3610 no .
H18B H20A 2.8838 no .
H18B H20B 2.5099 no .
H18B H20C 3.5468 no .
H19A H20A 2.2431 no .
H19A H20B 2.7125 no .
H19A H20C 2.1750 no .
H19B H20A 2.7140 no .
H19B H20B 2.1898 no .
H19B H20C 2.2271 no .
O1 H3 3.2888 no 1_455
O1 H3 3.2888 no 3_455
C1 H3 3.2045 no 8_454
C1 H4 3.5224 no 8_555
C2 H4 3.4142 no 1_655
C2 H4 3.0914 no 8_555
C2 H5 3.0010 no 8_454
C3 H3 3.3082 no 8_454
C3 H4 3.3133 no 1_655
C3 H4 3.3877 no 8_555
C3 H5 3.5860 no 8_454
C4 H3 3.3308 no 1_455
C4 H4 3.0388 no 8_555
C4 H5 3.1971 no 1_455
C5 H4 3.1749 no 1_655
C5 H5 3.1575 no 8_454
C5 H7 3.4051 no 1_655
C5 H7 3.5050 no 8_555
C5 H10B 3.5378 no 8_454
C6 H4 2.8756 no 8_555
C6 H5 3.4461 no 1_455
C6 H5 3.2204 no 8_454
C6 H7 3.4985 no 8_555
C7 H4 3.4217 no 8_555
C7 H5 3.3926 no 1_455
C7 H5 3.5538 no 8_454
C7 H7 3.1267 no 8_555
C7 H10A 3.4881 no 8_454
C7 H10B 2.8510 no 1_455
C7 H13B 3.5797 no 8_455
C8 H3 3.4515 no 1_455
C8 H3 3.4300 no 8_454
C8 H4 3.3144 no 8_555
C9 H5 3.5087 no 8_454
C9 H7 3.4624 no 1_655
C9 H7 3.1704 no 8_555
C9 H10A 3.2412 no 8_454
C9 H10B 3.1186 no 8_454
C10 H7 3.2134 no 1_655
C10 H10A 3.5686 no 8_454
C10 H10A 3.2108 no 8_554
C10 H10B 3.2451 no 8_454
C10 H12B 3.5475 no 8_454
C11 H7 2.9576 no 8_555
C11 H10A 2.8964 no 8_454
C11 H10B 3.1587 no 1_455
C11 H10B 3.4484 no 8_454
C11 H12B 3.2717 no 1_455
C11 H13B 3.1641 no 8_455
C12 H10A 3.2300 no 8_554
C12 H11 3.4368 no 1_655
C13 H11 3.5126 no 8_555
C13 H12A 3.5766 no 8_454
C14 H16A 3.5813 no 8_455
C15 H12A 3.5446 no 8_554
C16 H18A 3.5248 no 8_455
C17 H16A 3.5762 no 8_555
C18 H18A 3.5932 no 8_455
C18 H20A 3.5575 no 8_455
C20 H20B 3.3269 no 5_865
C20 H20C 3.0536 no 5_965
H3 O1 3.2888 no 1_655
H3 C1 3.2045 no 8_554
H3 C3 3.3082 no 8_554
H3 C4 3.3308 no 1_655
H3 C8 3.4515 no 1_655
H3 C8 3.4300 no 8_554
H3 H4 2.9883 no 1_655
H4 C1 3.5224 no 8_455
H4 C2 3.4142 no 1_455
H4 C2 3.0914 no 8_455
H4 C3 3.3133 no 1_455
H4 C3 3.3877 no 8_455
H4 C4 3.0388 no 8_455
H4 C5 3.1749 no 1_455
H4 C6 2.8756 no 8_455
H4 C7 3.4217 no 8_455
H4 C8 3.3144 no 8_455
H4 H3 2.9883 no 1_455
H4 H4 3.4714 no 8_455
H4 H4 3.4714 no 8_555
H4 H5 2.8521 no 1_455
H5 C2 3.0010 no 8_554
H5 C3 3.5860 no 8_554
H5 C4 3.1971 no 1_655
H5 C5 3.1575 no 8_554
H5 C6 3.4461 no 1_655
H5 C6 3.2204 no 8_554
H5 C7 3.3926 no 1_655
H5 C7 3.5538 no 8_554
H5 C9 3.5087 no 8_554
H5 H4 2.8521 no 1_655
H5 H5 3.5343 no 8_454
H5 H5 3.5343 no 8_554
H5 H7 3.0896 no 1_655
H7 C5 3.4051 no 1_455
H7 C5 3.5050 no 8_455
H7 C6 3.4985 no 8_455
H7 C7 3.1267 no 8_455
H7 C9 3.4624 no 1_455
H7 C9 3.1704 no 8_455
H7 C10 3.2134 no 1_455
H7 C11 2.9576 no 8_455
H7 H5 3.0896 no 1_455
H7 H7 3.5033 no 8_455
H7 H7 3.5033 no 8_555
H7 H10B 2.4847 no 1_455
H7 H11 3.2672 no 8_455
H7 H13B 3.2423 no 1_455
H7 H13B 3.3222 no 8_455
H10A C7 3.4881 no 8_554
H10A C9 3.2412 no 8_554
H10A C10 3.2108 no 8_454
H10A C10 3.5686 no 8_554
H10A C11 2.8964 no 8_554
H10A C12 3.2300 no 8_454
H10A H10A 3.0862 no 8_454
H10A H10A 3.0862 no 8_554
H10A H10B 2.5290 no 8_454
H10A H11 2.8158 no 8_554
H10A H12A 3.0056 no 8_454
H10A H12B 2.6404 no 8_454
H10B C5 3.5378 no 8_554
H10B C7 2.8510 no 1_655
H10B C9 3.1186 no 8_554
H10B C10 3.2451 no 8_554
H10B C11 3.1587 no 1_655
H10B C11 3.4484 no 8_554
H10B H7 2.4847 no 1_655
H10B H10A 2.5290 no 8_554
H10B H11 3.0385 no 1_655
H11 C12 3.4368 no 1_455
H11 C13 3.5126 no 8_455
H11 H7 3.2672 no 8_555
H11 H10A 2.8158 no 8_454
H11 H10B 3.0385 no 1_455
H11 H12B 2.5220 no 1_455
H11 H13B 3.5671 no 1_455
H11 H13B 2.5486 no 8_455
H12A C13 3.5766 no 8_554
H12A C15 3.5446 no 8_454
H12A H10A 3.0056 no 8_554
H12A H12A 3.2651 no 8_454
H12A H12A 3.2651 no 8_554
H12A H12B 3.0722 no 8_454
H12A H13A 2.9769 no 8_554
H12A H15A 3.0748 no 8_454
H12A H15B 3.1445 no 8_454
H12B C10 3.5475 no 8_554
H12B C11 3.2717 no 1_655
H12B H10A 2.6404 no 8_554
H12B H11 2.5220 no 1_655
H12B H12A 3.0722 no 8_554
H12B H13A 3.3126 no 1_655
H12B H13B 3.4736 no 8_555
H13A H12A 2.9769 no 8_454
H13A H12B 3.3126 no 1_455
H13A H13B 3.4648 no 8_455
H13A H14A 3.2082 no 8_455
H13A H15A 3.1959 no 1_455
H13B C7 3.5797 no 8_555
H13B C11 3.1641 no 8_555
H13B H7 3.2423 no 1_655
H13B H7 3.3222 no 8_555
H13B H11 3.5671 no 1_655
H13B H11 2.5486 no 8_555
H13B H12B 3.4736 no 8_455
H13B H13A 3.4648 no 8_555
H13B H13B 3.5336 no 8_455
H13B H13B 3.5336 no 8_555
H13B H14A 3.4802 no 8_455
H14A H13A 3.2082 no 8_555
H14A H13B 3.4802 no 8_555
H14A H14A 3.3202 no 8_455
H14A H14A 3.3202 no 8_555
H14A H14B 3.1992 no 8_555
H14A H15A 3.0187 no 8_455
H14A H16A 3.2676 no 8_455
H14B H14A 3.1992 no 8_455
H14B H15A 3.2734 no 1_455
H14B H15B 3.1478 no 8_454
H14B H16A 3.0422 no 8_455
H14B H17A 3.1072 no 1_455
H15A H12A 3.0748 no 8_554
H15A H13A 3.1959 no 1_655
H15A H14A 3.0187 no 8_555
H15A H14B 3.2734 no 1_655
H15A H15B 3.3351 no 8_554
H15B H12A 3.1445 no 8_554
H15B H14B 3.1478 no 8_554
H15B H15A 3.3351 no 8_454
H15B H15B 3.3676 no 8_454
H15B H15B 3.3676 no 8_554
H15B H17A 3.2057 no 8_454
H15B H17B 3.2548 no 8_454
H16A C14 3.5813 no 8_555
H16A C17 3.5762 no 8_455
H16A H14A 3.2676 no 8_555
H16A H14B 3.0422 no 8_555
H16A H16A 3.2604 no 8_455
H16A H16A 3.2604 no 8_555
H16A H16B 3.1075 no 8_555
H16A H17A 2.9286 no 8_455
H16A H18A 3.1681 no 8_455
H16B H16A 3.1075 no 8_455
H16B H17A 3.2475 no 1_455
H16B H17B 3.1584 no 8_454
H16B H18A 3.0278 no 8_455
H16B H19A 3.0972 no 1_455
H17A H14B 3.1072 no 1_655
H17A H15B 3.2057 no 8_554
H17A H16A 2.9286 no 8_555
H17A H16B 3.2475 no 1_655
H17A H17B 3.3040 no 8_554
H17B H15B 3.2548 no 8_554
H17B H16B 3.1584 no 8_554
H17B H17A 3.3040 no 8_454
H17B H17B 3.3604 no 8_454
H17B H17B 3.3604 no 8_554
H17B H19A 3.0870 no 8_454
H17B H19B 3.2675 no 8_454
H18A C16 3.5248 no 8_555
H18A C18 3.5932 no 8_555
H18A H16A 3.1681 no 8_555
H18A H16B 3.0278 no 8_555
H18A H18A 3.2761 no 8_455
H18A H18A 3.2761 no 8_555
H18A H18B 3.0792 no 8_555
H18A H19A 3.0972 no 8_455
H18A H20A 3.1603 no 8_455
H18B H18A 3.0792 no 8_455
H18B H19A 3.2983 no 1_455
H18B H19B 3.1269 no 8_454
H18B H20A 3.0748 no 8_455
H19A H16B 3.0972 no 1_655
H19A H17B 3.0870 no 8_554
H19A H18A 3.0972 no 8_555
H19A H18B 3.2983 no 1_655
H19A H19B 3.0989 no 8_554
H19B H17B 3.2675 no 8_554
H19B H18B 3.1269 no 8_554
H19B H19A 3.0989 no 8_454
H19B H19B 3.2959 no 8_454
H19B H19B 3.2959 no 8_554
H19B H20C 3.4928 no 8_454
H20A C18 3.5575 no 8_555
H20A H18A 3.1603 no 8_555
H20A H18B 3.0748 no 8_555
H20A H20A 3.4160 no 8_455
H20A H20A 3.4160 no 8_555
H20A H20B 3.5838 no 4_865
H20A H20B 3.4387 no 8_555
H20A H20C 3.5778 no 4_865
H20A H20C 3.1324 no 5_965
H20B C20 3.3269 no 5_865
H20B H20A 3.5838 no 4_864
H20B H20A 3.4387 no 8_455
H20B H20B 2.4010 no 5_865
H20B H20C 3.3757 no 5_965
H20C C20 3.0536 no 5_965
H20C H19B 3.4928 no 8_554
H20C H20A 3.5778 no 4_864
H20C H20A 3.1324 no 5_965
H20C H20B 3.3757 no 5_965
H20C H20C 2.2789 no 5_965

loop_
_geom_torsion_atom_site_label_1
_geom_torsion_atom_site_label_2
_geom_torsion_atom_site_label_3
_geom_torsion_atom_site_label_4
_geom_torsion
_geom_torsion_publ_flag
_geom_torsion_site_symmetry_1
_geom_torsion_site_symmetry_3
_geom_torsion_site_symmetry_4
C8 O1 C8 C1 -3.6(5) no . 3_555 3_555
C8 O1 C8 C4 175.6(4) no . 3_555 3_555
C8 O1 C8 C1 3.6(5) no 3_555 . .
C8 O1 C8 C4 -175.6(4) no 3_555 . .
C1 C1 C3 C2 -175.4(4) no 3_555 . .
C3 C1 C1 C3 0.0(8) no . 3_555 3_555
C3 C1 C1 C8 175.5(4) no . 3_555 3_555
C1 C1 C8 O1 -2.2(4) no 3_555 . .
C1 C1 C8 C4 177.0(4) no 3_555 . .
C8 C1 C1 C3 -175.5(4) no . 3_555 3_555
C8 C1 C1 C8 0.0(4) no . 3_555 3_555
C3 C1 C8 O1 -178.8(3) no . . .
C3 C1 C8 C4 0.4(6) no . . .
C8 C1 C3 C2 -0.2(5) no . . .
C3 C2 C5 C9 -177.2(3) no . . .
C5 C2 C3 C1 178.5(3) no . . .
C3 C2 C6 C4 -1.6(5) no . . .
C3 C2 C6 C7 176.9(3) no . . .
C6 C2 C3 C1 0.9(5) no . . .
C5 C2 C6 C4 -179.4(3) no . . .
C5 C2 C6 C7 -0.8(5) no . . .
C6 C2 C5 C9 0.5(6) no . . .
C6 C4 C8 O1 178.0(4) no . . .
C6 C4 C8 C1 -1.2(6) no . . .
C8 C4 C6 C2 1.7(6) no . . .
C8 C4 C6 C7 -176.7(4) no . . .
C2 C5 C9 C10 -178.5(3) no . . .
C2 C5 C9 C11 -0.5(6) no . . .
C2 C6 C7 C11 1.2(6) no . . .
C4 C6 C7 C11 179.7(4) no . . .
C6 C7 C11 C9 -1.3(6) no . . .
C5 C9 C10 C13 -151.2(4) no . . .
C5 C9 C11 C7 0.9(6) no . . .
C10 C9 C11 C7 178.8(4) no . . .
C11 C9 C10 C13 31.0(6) no . . .
C9 C10 C13 C12 177.9(4) no . . .
C13 C12 C14 C15 179.2(5) no . . .
C14 C12 C13 C10 175.7(5) no . . .
C12 C14 C15 C16 176.6(6) no . . .
C14 C15 C16 C17 -179.0(6) no . . .
C15 C16 C17 C18 179.5(7) no . . .
C16 C17 C18 C19 -177.5(8) no . . .
C17 C18 C19 C20 -178.6(10) no . . .
